data_7107869
loop_
_publ_author_name
'Jesus R. Berenguer'
'Julio Fernandez'
'Elena Lalinde'
'Sergio Sanchez'

_publ_section_title
;
 Novel mixed anion [trans-Pt(C[triple bond, length as
 m-dash]CTol)2(CN)2]2- as a building block of new luminescent PtII-TlI and
 PtII-PbII coordination polymers
;
_journal_name_full Chem.Commun.
_journal_page_first 6384
_journal_paper_doi 10.1039/c2cc32390g
_journal_volume 48
_journal_year 2012
_chemical_formula_sum 'C22 H20 N2 O2 Pt Tl2'
_chemical_formula_weight 948.23
_chemical_name_common 'Compound X'
_chemical_name_systematic
;
?
;
_space_group_IT_number 2
_symmetry_cell_setting triclinic
_symmetry_space_group_name_Hall '-P 1'
_symmetry_space_group_name_H-M 'P -1'
_atom_sites_solution_hydrogens geom
_atom_sites_solution_primary direct
_atom_sites_solution_secondary difmap
_audit_conform_dict_location ftp://ftp.iucr.org/pub/cif_core.dic
_audit_conform_dict_name cif_core.dic
_audit_conform_dict_version 2.4
_audit_creation_date 2012-04-25T19:33:10-00:00
_audit_creation_method 'WinGX routine CIF_UPDATE'
_cell_angle_alpha 87.875(3)
_cell_angle_beta 86.713(3)
_cell_angle_gamma 70.242(2)
_cell_formula_units_Z 1
_cell_length_a 6.2450(3)
_cell_length_b 7.3320(3)
_cell_length_c 13.4130(6)
_cell_measurement_reflns_used 867
_cell_measurement_temperature 173.0(10)
_cell_volume 576.95(5)
_computing_cell_refinement 'HKL Scalepack (Otwinowski & Minor 1997)'
_computing_data_collection 'Collect (Bruker AXS BV, 1997-2004)'
_computing_data_reduction 'HKL Denzo and Scalepack (Otwinowski & Minor 1997)'
_computing_structure_refinement 'SHELXL-97 (Sheldrick, 2008)'
_diffrn_ambient_temperature 173.0(10)
_diffrn_detector_area_resol_mean 9
_diffrn_measured_fraction_theta_full 0.977
_diffrn_measured_fraction_theta_max 0.978
_diffrn_measurement_device '95mm CCD camera on \k-goniostat'
_diffrn_measurement_device_type KappaCCD
_diffrn_measurement_method CCD
_diffrn_orient_matrix_type 'by Bruker AXS Collect from scalepack cell'
_diffrn_orient_matrix_UB_11 -0.1649446
_diffrn_orient_matrix_UB_12 0.0708348
_diffrn_orient_matrix_UB_13 0.0164296
_diffrn_orient_matrix_UB_21 0.0293223
_diffrn_orient_matrix_UB_22 -0.0169665
_diffrn_orient_matrix_UB_23 0.0728548
_diffrn_orient_matrix_UB_31 0.0308603
_diffrn_orient_matrix_UB_32 0.1253175
_diffrn_orient_matrix_UB_33 -0.0010504
_diffrn_radiation_monochromator graphite
_diffrn_radiation_type MoK\a
_diffrn_radiation_wavelength 0.71073
_diffrn_reflns_av_unetI/netI 0.0392
_diffrn_reflns_limit_h_max 7
_diffrn_reflns_limit_h_min -7
_diffrn_reflns_limit_k_max 8
_diffrn_reflns_limit_k_min -8
_diffrn_reflns_limit_l_max 15
_diffrn_reflns_limit_l_min 0
_diffrn_reflns_number 1999
_diffrn_reflns_theta_full 25
_diffrn_reflns_theta_max 25.02
_diffrn_reflns_theta_min 4.11
_exptl_absorpt_coefficient_mu 19.996
_exptl_absorpt_correction_T_max 0.0099
_exptl_absorpt_correction_T_min 0.0037
_exptl_absorpt_correction_type refdelf
_exptl_absorpt_process_details
;
Parkin S,Moezzi B & Hope H, (1995) J. Appl. Cryst. 28, 53-56
Linear fit to sin(theta)/lambda - 12 parameters
;
_exptl_crystal_colour yellow
_exptl_crystal_density_diffrn 2.729
_exptl_crystal_density_method 'not measured'
_exptl_crystal_description block
_exptl_crystal_F_000 422
_exptl_crystal_size_max 0.15
_exptl_crystal_size_mid 0.05
_exptl_crystal_size_min 0.05
_refine_diff_density_max 4.156
_refine_diff_density_min -4.078
_refine_diff_density_rms 0.524
_refine_ls_extinction_method none
_refine_ls_goodness_of_fit_ref 1.111
_refine_ls_hydrogen_treatment constr
_refine_ls_matrix_type full
_refine_ls_number_parameters 135
_refine_ls_number_reflns 1999
_refine_ls_number_restraints 0
_refine_ls_restrained_S_all 1.111
_refine_ls_R_factor_all 0.0554
_refine_ls_R_factor_gt 0.0518
_refine_ls_shift/su_max 0
_refine_ls_shift/su_mean 0
_refine_ls_structure_factor_coef Fsqd
_refine_ls_weighting_details 'calc w=1/[\s^2^(Fo^2^)+(0.1072P)^2^+0.2554P] where P=(Fo^2^+2Fc^2^)/3'
_refine_ls_weighting_scheme calc
_refine_ls_wR_factor_gt 0.1365
_refine_ls_wR_factor_ref 0.1411
_reflns_number_gt 1852
_reflns_number_total 1999
_reflns_threshold_expression >2\s(I)
_cod_data_source_file c2cc32390g.txt
_cod_data_source_block 2
_cod_original_cell_volume 576.95(4)
_cod_original_sg_symbol_H-M P-1
_cod_database_code 7107869

loop_
_symmetry_equiv_pos_as_xyz
'x, y, z'
'-x, -y, -z'

loop_
_atom_site_label
_atom_site_type_symbol
_atom_site_fract_x
_atom_site_fract_y
_atom_site_fract_z
_atom_site_U_iso_or_equiv
_atom_site_adp_type
_atom_site_occupancy
_atom_site_symmetry_multiplicity
_atom_site_calc_flag
_atom_site_refinement_flags
Pt1 Pt 0 0 0 0.0118(2) Uani 1 2 d S
Tl1 Tl -0.30324(6) 0.72235(5) 0.03264(3) 0.0164(2) Uani 1 1 d .
N1 N -0.3405(14) 0.3705(12) 0.1049(6) 0.0210(19) Uani 1 1 d .
C1 C -0.2147(16) 0.2328(14) 0.0680(8) 0.018(2) Uani 1 1 d .
C2 C -0.1814(16) 0.0714(13) -0.1238(8) 0.016(2) Uani 1 1 d .
C3 C -0.3018(17) 0.1121(13) -0.1941(7) 0.017(2) Uani 1 1 d .
C4 C -0.4497(16) 0.1447(14) -0.2752(7) 0.017(2) Uani 1 1 d .
C5 C -0.6138(17) 0.0516(14) -0.2766(7) 0.017(2) Uani 1 1 d .
H5 H -0.6276 -0.0314 -0.2224 0.021 Uiso 1 1 calc R
C6 C -0.7571(17) 0.0801(15) -0.3570(8) 0.021(2) Uani 1 1 d .
H6 H -0.868 0.0176 -0.3556 0.025 Uiso 1 1 calc R
C7 C -0.7404(17) 0.1963(14) -0.4376(7) 0.017(2) Uani 1 1 d .
C8 C -0.887(2) 0.2221(16) -0.5262(8) 0.025(2) Uani 1 1 d .
H8A H -0.7968 0.1444 -0.5816 0.037 Uiso 1 1 calc R
H8B H -0.9422 0.3591 -0.5467 0.037 Uiso 1 1 calc R
H8C H -1.0169 0.1795 -0.5078 0.037 Uiso 1 1 calc R
C9 C -0.5748(18) 0.2881(14) -0.4367(8) 0.022(2) Uani 1 1 d .
H9 H -0.5587 0.3677 -0.4921 0.026 Uiso 1 1 calc R
C10 C -0.4378(17) 0.2656(14) -0.3587(7) 0.018(2) Uani 1 1 d .
H10 H -0.3314 0.3327 -0.3602 0.022 Uiso 1 1 calc R
O1 O -0.1025(12) 0.4722(9) -0.1280(5) 0.0197(15) Uani 1 1 d .
C11 C -0.1104(18) 0.5643(15) -0.2231(7) 0.021(2) Uani 1 1 d .
H11A H -0.2672 0.6088 -0.2449 0.032 Uiso 1 1 calc R
H11B H -0.0112 0.4723 -0.2712 0.032 Uiso 1 1 calc R
H11C H -0.0583 0.6756 -0.2189 0.032 Uiso 1 1 calc R

loop_
_atom_site_aniso_label
_atom_site_aniso_U_11
_atom_site_aniso_U_22
_atom_site_aniso_U_33
_atom_site_aniso_U_23
_atom_site_aniso_U_13
_atom_site_aniso_U_12
Pt1 0.0141(4) 0.0128(4) 0.0092(4) 0.0010(2) -0.0043(3) -0.0048(3)
Tl1 0.0155(3) 0.0158(3) 0.0174(3) 0.0000(2) -0.0012(2) -0.0046(2)
N1 0.025(5) 0.017(4) 0.020(5) -0.002(4) 0.002(4) -0.006(4)
C1 0.015(5) 0.025(5) 0.015(5) 0.002(4) 0.001(4) -0.011(4)
C2 0.019(5) 0.010(4) 0.019(6) 0.004(4) -0.003(4) -0.004(4)
C3 0.029(5) 0.014(5) 0.008(5) -0.004(4) 0.005(4) -0.009(4)
C4 0.017(5) 0.019(5) 0.009(5) 0.001(4) -0.007(4) 0.000(4)
C5 0.026(5) 0.020(5) 0.007(5) -0.005(4) 0.002(4) -0.009(4)
C6 0.022(5) 0.027(6) 0.018(6) -0.012(4) 0.004(4) -0.014(5)
C7 0.021(5) 0.020(5) 0.008(5) 0.002(4) -0.009(4) -0.004(4)
C8 0.040(6) 0.031(6) 0.006(5) 0.000(4) -0.005(5) -0.014(5)
C9 0.031(6) 0.020(5) 0.018(6) 0.006(4) -0.007(4) -0.014(5)
C10 0.025(5) 0.016(5) 0.013(5) 0.009(4) -0.005(4) -0.007(4)
O1 0.027(4) 0.019(4) 0.016(4) 0.005(3) -0.004(3) -0.012(3)
C11 0.031(6) 0.024(5) 0.010(5) 0.000(4) -0.002(4) -0.011(4)

loop_
_atom_type_symbol
_atom_type_description
_atom_type_scat_dispersion_real
_atom_type_scat_dispersion_imag
_atom_type_scat_source
Pt Pt -1.7033 8.3905 'International Tables Vol C Tables 4.2.6.8 and 6.1.1.4'
Tl Tl -2.8358 9.6688 'International Tables Vol C Tables 4.2.6.8 and 6.1.1.4'
C C 0.0033 0.0016 'International Tables Vol C Tables 4.2.6.8 and 6.1.1.4'
N N 0.0061 0.0033 'International Tables Vol C Tables 4.2.6.8 and 6.1.1.4'
H H 0 0 'International Tables Vol C Tables 4.2.6.8 and 6.1.1.4'
O O 0.0106 0.006 'International Tables Vol C Tables 4.2.6.8 and 6.1.1.4'

loop_
_geom_angle_atom_site_label_1
_geom_angle_atom_site_label_2
_geom_angle_atom_site_label_3
_geom_angle
_geom_angle_site_symmetry_1
_geom_angle_site_symmetry_3
C1 Pt1 C1 180.0 . .
C1 Pt1 C2 90.2(4) 2 2
C1 Pt1 C2 89.8(4) . 2
C1 Pt1 C2 89.8(4) 2 .
C1 Pt1 C2 90.2(4) . .
C2 Pt1 C2 180.0 . .
C1 Pt1 Tl1 82.1(2) 2 1_545
C1 Pt1 Tl1 97.9(2) . 1_545
C2 Pt1 Tl1 99.6(2) 2 1_545
C2 Pt1 Tl1 80.4(2) . 1_545
C1 Pt1 Tl1 97.9(2) 2 2_565
C1 Pt1 Tl1 82.1(2) . 2_565
C2 Pt1 Tl1 80.4(2) 2 2_565
C2 Pt1 Tl1 99.6(2) . 2_565
Tl1 Pt1 Tl1 180.0 . .
N1 Tl1 Pt1 148.67(17) . 1_565
C1 N1 Tl1 115.6(7) . .
N1 C1 Pt1 178.1(9) . .
C3 C2 Pt1 175.6(8) . .
C2 C3 C4 174.7(10) . .
C5 C4 C10 116.5(9) . .
C5 C4 C3 120.6(8) . .
C10 C4 C3 122.9(9) . .
C6 C5 C4 120.9(9) . .
C6 C5 H5 119.5 . .
C4 C5 H5 119.5 . .
C7 C6 C5 121.5(9) . .
C7 C6 H6 119.3 . .
C5 C6 H6 119.3 . .
C6 C7 C9 117.6(9) . .
C6 C7 C8 122.0(9) . .
C9 C7 C8 120.3(9) . .
C7 C8 H8A 109.5 . .
C7 C8 H8B 109.5 . .
H8A C8 H8B 109.5 . .
C7 C8 H8C 109.5 . .
H8A C8 H8C 109.5 . .
H8B C8 H8C 109.5 . .
C10 C9 C7 121.8(9) . .
C10 C9 H9 119.1 . .
C7 C9 H9 119.1 . .
C9 C10 C4 121.6(9) . .
C9 C10 H10 119.2 . .
C4 C10 H10 119.2 . .
O1 C11 H11A 109.5 . .
O1 C11 H11B 109.5 . .
H11A C11 H11B 109.5 . .
O1 C11 H11C 109.5 . .
H11A C11 H11C 109.5 . .
H11B C11 H11C 109.5 . .

loop_
_geom_bond_atom_site_label_1
_geom_bond_atom_site_label_2
_geom_bond_distance
_geom_bond_site_symmetry_2
Pt1 C1 1.993(10) 2
Pt1 C1 1.993(10) .
Pt1 C2 2.016(10) 2
Pt1 C2 2.016(10) .
Pt1 Tl1 3.2198(3) 1_545
Pt1 Tl1 3.2198(3) 2_565
Tl1 N1 2.800(8) .
Tl1 Pt1 3.2198(3) 1_565
N1 C1 1.156(13) .
C2 C3 1.205(14) .
C3 C4 1.429(14) .
C4 C5 1.412(13) .
C4 C10 1.416(13) .
C5 C6 1.406(14) .
C5 H5 0.95 .
C6 C7 1.373(14) .
C6 H6 0.95 .
C7 C9 1.412(13) .
C7 C8 1.508(14) .
C8 H8A 0.98 .
C8 H8B 0.98 .
C8 H8C 0.98 .
C9 C10 1.360(14) .
C9 H9 0.95 .
C10 H10 0.95 .
O1 C11 1.417(11) .
C11 H11A 0.98 .
C11 H11B 0.98 .
C11 H11C 0.98 .
